data_8103868
loop_
_publ_author_name
'Scholten, M.'
'Dronskowski, R.'

_publ_section_title
;
 Crystal structure of indium magnesium tribromide, In Mg Br3
;
_journal_name_full
;
Zeitschrift fuer Kristallographie - New Crystal Structures
;
_journal_page_first 5
_journal_page_last 5
_journal_volume 212
_journal_year 1997
_chemical_formula_sum 'Br3 In Mg'
_chemical_name_systematic 'In Mg Br3'
_space_group_IT_number 62
_symmetry_space_group_name_Hall '-P 2ac 2n'
_symmetry_space_group_name_H-M 'P n m a'
_cell_angle_alpha 90
_cell_angle_beta 90
_cell_angle_gamma 90
_cell_formula_units_Z 4
_cell_length_a 9.4395
_cell_length_b 3.9538
_cell_length_c 15.3744
_cell_volume 573.802
_citation_journal_id_ASTM ZKNSFT
_cod_data_source_file Scholten_ZKNSFT_1997_1950.cif
_cod_data_source_block Br3In1Mg1
_cod_original_cell_volume 573.8018
_cod_original_formula_sum 'Br3 In1 Mg1'
_cod_database_code 8103868

loop_
_symmetry_equiv_pos_as_xyz
x,y,z
-x+1/2,-y,z+1/2
x+1/2,-y+1/2,-z+1/2
-x,y+1/2,-z
-x,-y,-z
x-1/2,y,-z-1/2
-x-1/2,y-1/2,z-1/2
x,-y-1/2,z

loop_
_atom_site_label
_atom_site_type_symbol
_atom_site_fract_x
_atom_site_fract_y
_atom_site_fract_z
_atom_site_occupancy
_atom_site_U_iso_or_equiv
Mg1 Mg+2 0.1619 0.25 0.4457 1 0.0
Br2 Br-1 0.2755 0.25 0.2905 1 0.0
In1 In+1 0.4502 0.25 0.6764 1 0.0
Br3 Br-1 0.0228 0.25 0.6008 1 0.0
Br1 Br-1 0.6738 0.25 0.4979 1 0.0
